data_9008958
loop_
_publ_author_name
'Wyckoff, R. W. G.'

_publ_section_title
;
 Second edition. Interscience Publishers, New York, New York
;
_journal_name_full 'Crystal Structures'
_journal_page_first 85
_journal_page_last 237
_journal_volume 1
_journal_year 1963
_chemical_formula_structural LiOH
_chemical_formula_sum 'H Li O'
_space_group_IT_number 129
_symmetry_space_group_name_Hall 'P 4ab 2ab -1ab'
_symmetry_space_group_name_H-M 'P 4/n m m :1'
_cell_angle_alpha 90
_cell_angle_beta 90
_cell_angle_gamma 90
_cell_length_a 3.546
_cell_length_b 3.546
_cell_length_c 4.334
_cell_formula_units_Z 2
_cell_volume 54.496
_database_code_amcsd 0011636
_exptl_crystal_density_diffrn 1.459
_cod_original_sg_symbol_H-M 'P 4/n m m'
_cod_original_formula_sum 'O H Li'
_cod_database_code 9008958
_amcsd_formula_title LiOH

loop_
_space_group_symop_operation_xyz
x,y,z
1/2-y,1/2-x,z
y,x,-z
y,-x,-z
1/2-y,1/2+x,z
x,-y,z
1/2-x,1/2+y,-z
1/2+x,1/2+y,-z
-x,-y,z
1/2+y,1/2+x,z
-y,-x,-z
-y,x,-z
1/2+y,1/2-x,z
-x,y,z
1/2+x,1/2-y,-z
1/2-x,1/2-y,-z

loop_
_atom_site_label
_atom_site_fract_x
_atom_site_fract_y
_atom_site_fract_z
O 0.00000 0.50000 0.19410
H 0.00000 0.50000 0.40720
Li 0.00000 0.00000 0.00000

loop_
_cod_related_entry_id
_cod_related_entry_database
_cod_related_entry_code
1 AMCSD 0011636
